data_7251195
loop_
_publ_author_name
'de Meester, Jos\'ephine'
'Shemchuk, Oleksii'
'Collard, Laurent'
'Wouters, Johan'
'Robeyns, Koen'
'Leyssens, Tom'

_publ_section_title
;
 Solvent selection as a major determinant of chiral resolution outcomes:
 The BINOL-DACH case study
;
_journal_name_full CrystEngComm
_journal_paper_doi 10.1039/D5CE00706B
_journal_year 2025
_chemical_formula_moiety 'C20 H14 O2, 0.5(C4 H8 O2), C6 H14 N2'
_chemical_formula_sum 'C28 H32 N2 O3'
_chemical_formula_weight 444.55
_chemical_name_common 'BINOL +  DACH comme synonyms'
_chemical_name_systematic '1,1'-bi-2-naphtol + trans-cyclohexane-1,2-diamine'
_space_group_crystal_system triclinic
_space_group_IT_number 2
_space_group_name_Hall '-P 1'
_space_group_name_H-M_alt 'P -1'
_atom_sites_solution_hydrogens mixed
_atom_sites_solution_primary 'dual space'
_audit_creation_method SHELXL-2018/3
_audit_update_record
;
2025-07-06 deposited with the CCDC.	2025-10-29 downloaded from the CCDC.
;
_cell_angle_alpha 96.026(9)
_cell_angle_beta 95.209(10)
_cell_angle_gamma 102.224(9)
_cell_formula_units_Z 2
_cell_length_a 8.1693(10)
_cell_length_b 9.2052(9)
_cell_length_c 16.684(2)
_cell_measurement_reflns_used 3710
_cell_measurement_temperature 297(2)
_cell_measurement_theta_max 26.5270
_cell_measurement_theta_min 3.1250
_cell_volume 1211.1(2)
_computing_cell_refinement
;
CrysAlisPro, Agilent Technologies,
Version 1.171.37.35 (release 13-08-2014 CrysAlis171 .NET)
(compiled Aug 13 2014,18:06:01)
;
_computing_data_collection MAR
_computing_data_reduction
;
CrysAlisPro, Agilent Technologies,
Version 1.171.37.35 (release 13-08-2014 CrysAlis171 .NET)
(compiled Aug 13 2014,18:06:01)
;
_computing_molecular_graphics 'MERCURY (Macrae et al., 2008)'
_computing_publication_material
;
'MERCURY (Macrae et al., 2008), Platon (Spek, 2009)'
;
_computing_structure_refinement 'SHELXL-2018/3 (Sheldrick, 2018)'
_computing_structure_solution 'SHELXT (Sheldrick, 2015)'
_diffrn_ambient_temperature 297(2)
_diffrn_measured_fraction_theta_full 0.994
_diffrn_measured_fraction_theta_max 0.973
_diffrn_measurement_device_type 'MAR345 image plate'
_diffrn_measurement_method
;
'100 images, \D\F 2.0\% '
'100 images, \D\F 2.0\% (2nd orientation)'
;
_diffrn_radiation_type MoK\a
_diffrn_radiation_wavelength 0.71073
_diffrn_reflns_av_R_equivalents 0.0258
_diffrn_reflns_av_unetI/netI 0.0188
_diffrn_reflns_Laue_measured_fraction_full 0.994
_diffrn_reflns_Laue_measured_fraction_max 0.973
_diffrn_reflns_limit_h_max 10
_diffrn_reflns_limit_h_min -9
_diffrn_reflns_limit_k_max 11
_diffrn_reflns_limit_k_min -11
_diffrn_reflns_limit_l_max 20
_diffrn_reflns_limit_l_min -20
_diffrn_reflns_number 18971
_diffrn_reflns_point_group_measured_fraction_full 0.994
_diffrn_reflns_point_group_measured_fraction_max 0.973
_diffrn_reflns_theta_full 25.242
_diffrn_reflns_theta_max 26.565
_diffrn_reflns_theta_min 2.977
_diffrn_source 'Incoatec microfocus source'
_exptl_absorpt_coefficient_mu 0.079
_exptl_absorpt_correction_T_max 1.00000
_exptl_absorpt_correction_T_min 0.94746
_exptl_absorpt_correction_type multi-scan
_exptl_absorpt_process_details
;
CrysAlisPro, Agilent Technologies,
Version 1.171.37.35 (release 13-08-2014 CrysAlis171 .NET)
(compiled Aug 13 2014,18:06:01)
Empirical absorption correction using spherical harmonics,
 implemented in SCALE3 ABSPACK scaling algorithm.
;
_exptl_crystal_colour colourless
_exptl_crystal_density_diffrn 1.219
_exptl_crystal_description rod
_exptl_crystal_F_000 476
_exptl_crystal_recrystallization_method 'Re-crystallisation from solvent: EtOAc'
_exptl_crystal_size_max 0.50
_exptl_crystal_size_mid 0.20
_exptl_crystal_size_min 0.10
_refine_diff_density_max 0.188
_refine_diff_density_min -0.152
_refine_diff_density_rms 0.030
_refine_ls_extinction_method none
_refine_ls_goodness_of_fit_ref 1.055
_refine_ls_hydrogen_treatment mixed
_refine_ls_matrix_type full
_refine_ls_number_parameters 343
_refine_ls_number_reflns 4925
_refine_ls_number_restraints 46
_refine_ls_restrained_S_all 1.061
_refine_ls_R_factor_all 0.0544
_refine_ls_R_factor_gt 0.0454
_refine_ls_shift/su_max 0.001
_refine_ls_shift/su_mean 0.000
_refine_ls_structure_factor_coef Fsqd
_refine_ls_weighting_details 'w=1/[\s^2^(Fo^2^)+(0.0508P)^2^+0.3517P] where P=(Fo^2^+2Fc^2^)/3'
_refine_ls_weighting_scheme calc
_refine_ls_wR_factor_gt 0.1183
_refine_ls_wR_factor_ref 0.1239
_reflns_Friedel_coverage 0.000
_reflns_number_gt 4085
_reflns_number_total 4925
_reflns_threshold_expression 'I > 2\s(I)'
_cod_data_source_file d5ce00706b2.cif
_cod_data_source_block alex_B_DAC_EtOAc
_cod_database_code 7251195
_shelx_shelxl_version_number 2018/3
_shelx_space_group_comment
;
The symmetry employed for this shelxl refinement is uniquely defined
by the following loop, which should always be used as a source of
symmetry information in preference to the above space-group names.
They are only intended as comments.
;

loop_
_space_group_symop_operation_xyz
'x, y, z'
'-x, -y, -z'

loop_
_atom_site_label
_atom_site_type_symbol
_atom_site_fract_x
_atom_site_fract_y
_atom_site_fract_z
_atom_site_U_iso_or_equiv
_atom_site_adp_type
_atom_site_occupancy
_atom_site_site_symmetry_order
_atom_site_calc_flag
_atom_site_refinement_flags_posn
_atom_site_refinement_flags_adp
_atom_site_refinement_flags_occupancy
_atom_site_disorder_assembly
_atom_site_disorder_group
O1 O 0.56678(15) 0.48448(12) 0.87586(7) 0.0516(3) Uani 1 1 d . . . . .
H1 H 0.617(3) 0.4563(15) 0.8320(12) 0.077 Uiso 1 1 calc R U . . .
C2 C 0.51174(17) 0.61106(15) 0.86461(8) 0.0376(3) Uani 1 1 d . . . . .
C3 C 0.47767(18) 0.69249(17) 0.93562(9) 0.0422(3) Uani 1 1 d . . . . .
H3 H 0.494070 0.658054 0.985525 0.051 Uiso 1 1 calc R U . . .
C4 C 0.42107(18) 0.82089(16) 0.93153(9) 0.0422(3) Uani 1 1 d . . . . .
H4 H 0.396721 0.871444 0.978650 0.051 Uiso 1 1 calc R U . . .
C5 C 0.39866(16) 0.87875(15) 0.85707(9) 0.0385(3) Uani 1 1 d . . . . .
C6 C 0.34718(19) 1.01574(17) 0.85180(11) 0.0482(4) Uani 1 1 d . . . . .
H6 H 0.322538 1.067872 0.898347 0.058 Uiso 1 1 calc R U . . .
C7 C 0.3332(2) 1.07231(18) 0.77980(12) 0.0543(4) Uani 1 1 d . . . . .
H7 H 0.300268 1.162667 0.777562 0.065 Uiso 1 1 calc R U . . .
C8 C 0.3685(2) 0.99400(18) 0.70922(11) 0.0514(4) Uani 1 1 d . . . . .
H8 H 0.359837 1.033296 0.660275 0.062 Uiso 1 1 calc R U . . .
C9 C 0.41580(18) 0.85966(16) 0.71151(9) 0.0430(3) Uani 1 1 d . . . . .
H9 H 0.437088 0.808456 0.663883 0.052 Uiso 1 1 calc R U . . .
C10 C 0.43262(16) 0.79800(14) 0.78545(8) 0.0351(3) Uani 1 1 d . . . . .
C11 C 0.48457(16) 0.65916(14) 0.78979(8) 0.0339(3) Uani 1 1 d . . . . .
C12 C 0.51037(17) 0.56950(15) 0.71394(8) 0.0352(3) Uani 1 1 d . . . . .
C13 C 0.66621(18) 0.60868(16) 0.68001(9) 0.0406(3) Uani 1 1 d . . . . .
C14 C 0.80028(19) 0.72760(18) 0.71715(10) 0.0490(4) Uani 1 1 d . . . . .
H14 H 0.786017 0.785169 0.764154 0.059 Uiso 1 1 calc R U . . .
C15 C 0.9499(2) 0.7593(2) 0.68524(13) 0.0681(5) Uani 1 1 d . . . . .
H15 H 1.036276 0.837301 0.711087 0.082 Uiso 1 1 calc R U . . .
C16 C 0.9751(3) 0.6762(3) 0.61445(14) 0.0797(6) Uani 1 1 d . . . . .
H16 H 1.077530 0.698796 0.593216 0.096 Uiso 1 1 calc R U . . .
C17 C 0.8497(3) 0.5627(3) 0.57682(12) 0.0712(5) Uani 1 1 d . . . . .
H17 H 0.867061 0.509052 0.529122 0.085 Uiso 1 1 calc R U . . .
C18 C 0.6926(2) 0.52288(19) 0.60784(9) 0.0496(4) Uani 1 1 d . . . . .
C19 C 0.5627(2) 0.4014(2) 0.57168(10) 0.0581(4) Uani 1 1 d . . . . .
H19 H 0.578034 0.345179 0.524409 0.070 Uiso 1 1 calc R U . . .
C20 C 0.4148(2) 0.36437(18) 0.60456(10) 0.0525(4) Uani 1 1 d . . . . .
H20 H 0.331283 0.282914 0.579890 0.063 Uiso 1 1 calc R U . . .
C21 C 0.38773(18) 0.44927(16) 0.67609(9) 0.0399(3) Uani 1 1 d . . . . .
O22 O 0.23606(14) 0.40053(13) 0.70304(8) 0.0550(3) Uani 1 1 d . . . . .
H22 H 0.2235(12) 0.469(2) 0.7482(14) 0.083 Uiso 1 1 calc R U . . .
N31 N -0.25668(19) 0.33330(17) 0.77014(9) 0.0494(3) Uani 1 1 d . . . . .
H31A H -0.214(2) 0.380(2) 0.7320(12) 0.059 Uiso 1 1 d . U . . .
H31B H -0.334(2) 0.253(2) 0.7459(11) 0.059 Uiso 1 1 d . U . . .
C32 C -0.12160(17) 0.28169(15) 0.81647(9) 0.0381(3) Uani 1 1 d . . . . .
H32 H -0.054335 0.238629 0.778625 0.046 Uiso 1 1 calc R U . . .
C33 C -0.20352(19) 0.16171(17) 0.86571(11) 0.0488(4) Uani 1 1 d . . . . .
H33A H -0.280170 0.201118 0.898565 0.059 Uiso 1 1 calc R U . . .
H33B H -0.268967 0.076279 0.828988 0.059 Uiso 1 1 calc R U . . .
C34 C -0.0736(2) 0.11036(19) 0.92071(12) 0.0586(4) Uani 1 1 d . . . . .
H34A H -0.131112 0.039943 0.953877 0.070 Uiso 1 1 calc R U . . .
H34B H -0.006084 0.059089 0.887694 0.070 Uiso 1 1 calc R U . . .
C35 C 0.0405(2) 0.2413(2) 0.97506(11) 0.0598(4) Uani 1 1 d . . . . .
H35A H 0.127432 0.206165 1.006019 0.072 Uiso 1 1 calc R U . . .
H35B H -0.024645 0.284406 1.013052 0.072 Uiso 1 1 calc R U . . .
C36 C 0.12257(19) 0.36087(18) 0.92580(10) 0.0475(4) Uani 1 1 d . . . . .
H36A H 0.189545 0.445775 0.962387 0.057 Uiso 1 1 calc R U . . .
H36B H 0.197622 0.320808 0.892206 0.057 Uiso 1 1 calc R U . . .
C37 C -0.00823(17) 0.41321(15) 0.87211(9) 0.0387(3) Uani 1 1 d . . . . .
H37 H -0.077979 0.460551 0.906733 0.046 Uiso 1 1 calc R U . . .
N38 N 0.07810(18) 0.52507(16) 0.82355(10) 0.0496(3) Uani 1 1 d . . . . .
H38A H 0.004(2) 0.567(2) 0.7971(11) 0.059 Uiso 1 1 d . U . . .
H38B H 0.155(2) 0.601(2) 0.8581(11) 0.059 Uiso 1 1 d . U . . .
C41 C 1.0998(12) 0.9673(9) 0.4676(5) 0.0803(18) Uani 0.5 1 d . U P A 1
O42 O 1.2143(7) 1.0214(6) 0.5168(3) 0.1451(18) Uani 0.5 1 d . U P A 1
C43 C 1.1065(8) 0.8792(7) 0.3900(3) 0.1005(17) Uani 0.5 1 d . U P A 1
H43A H 1.217643 0.861230 0.387883 0.151 Uiso 0.5 1 calc R U P A 1
H43B H 1.080031 0.933352 0.346273 0.151 Uiso 0.5 1 calc R U P A 1
H43C H 1.026075 0.785137 0.385083 0.151 Uiso 0.5 1 calc R U P A 1
O44 O 0.9412(5) 0.9791(4) 0.4797(2) 0.0896(10) Uani 0.5 1 d . U P A 1
C45 C 0.9264(16) 1.0677(14) 0.5563(6) 0.119(3) Uani 0.5 1 d . U P A 1
H45A H 0.967102 1.173922 0.554071 0.143 Uiso 0.5 1 calc R U P A 1
H45B H 0.989785 1.038652 0.601629 0.143 Uiso 0.5 1 calc R U P A 1
C46 C 0.7412(11) 1.0315(11) 0.5639(5) 0.158(3) Uani 0.5 1 d . U P A 1
H46A H 0.682371 1.071114 0.521931 0.238 Uiso 0.5 1 calc R U P A 1
H46B H 0.721876 1.075595 0.615997 0.238 Uiso 0.5 1 calc R U P A 1
H46C H 0.700772 0.924809 0.558800 0.238 Uiso 0.5 1 calc R U P A 1

loop_
_atom_site_aniso_label
_atom_site_aniso_U_11
_atom_site_aniso_U_22
_atom_site_aniso_U_33
_atom_site_aniso_U_23
_atom_site_aniso_U_13
_atom_site_aniso_U_12
O1 0.0669(7) 0.0523(6) 0.0454(6) 0.0145(5) 0.0100(5) 0.0299(6)
C2 0.0337(7) 0.0376(7) 0.0415(7) 0.0053(6) 0.0034(5) 0.0082(6)
C3 0.0417(7) 0.0469(8) 0.0356(7) 0.0041(6) 0.0031(6) 0.0057(6)
C4 0.0392(7) 0.0417(8) 0.0419(8) -0.0046(6) 0.0086(6) 0.0036(6)
C5 0.0281(6) 0.0336(7) 0.0505(8) -0.0012(6) 0.0051(6) 0.0027(5)
C6 0.0392(8) 0.0389(8) 0.0654(10) -0.0036(7) 0.0074(7) 0.0108(6)
C7 0.0451(8) 0.0367(8) 0.0831(12) 0.0073(8) 0.0039(8) 0.0153(7)
C8 0.0461(8) 0.0453(8) 0.0647(10) 0.0187(7) 0.0013(7) 0.0113(7)
C9 0.0415(8) 0.0407(8) 0.0473(8) 0.0076(6) 0.0042(6) 0.0100(6)
C10 0.0274(6) 0.0331(7) 0.0430(7) 0.0039(5) 0.0031(5) 0.0034(5)
C11 0.0294(6) 0.0330(7) 0.0382(7) 0.0031(5) 0.0054(5) 0.0046(5)
C12 0.0377(7) 0.0349(7) 0.0351(7) 0.0069(5) 0.0048(5) 0.0112(6)
C13 0.0406(7) 0.0430(8) 0.0434(8) 0.0143(6) 0.0095(6) 0.0148(6)
C14 0.0401(8) 0.0512(9) 0.0561(9) 0.0099(7) 0.0103(7) 0.0075(7)
C15 0.0438(9) 0.0788(13) 0.0825(13) 0.0209(10) 0.0175(9) 0.0061(9)
C16 0.0537(11) 0.1067(17) 0.0852(14) 0.0228(13) 0.0351(11) 0.0161(12)
C17 0.0682(12) 0.0940(15) 0.0614(11) 0.0119(10) 0.0310(10) 0.0294(11)
C18 0.0548(9) 0.0602(10) 0.0420(8) 0.0126(7) 0.0156(7) 0.0241(8)
C19 0.0748(12) 0.0629(11) 0.0405(8) -0.0003(7) 0.0117(8) 0.0250(9)
C20 0.0642(10) 0.0451(8) 0.0444(8) -0.0029(7) 0.0009(7) 0.0103(7)
C21 0.0409(7) 0.0372(7) 0.0416(7) 0.0066(6) 0.0031(6) 0.0088(6)
O22 0.0457(6) 0.0480(6) 0.0630(7) -0.0036(5) 0.0096(5) -0.0042(5)
N31 0.0483(8) 0.0505(8) 0.0506(8) 0.0089(6) -0.0007(6) 0.0154(6)
C32 0.0347(7) 0.0372(7) 0.0444(7) 0.0043(6) 0.0078(6) 0.0114(6)
C33 0.0386(8) 0.0408(8) 0.0669(10) 0.0122(7) 0.0061(7) 0.0060(6)
C34 0.0517(9) 0.0465(9) 0.0826(12) 0.0270(8) 0.0075(8) 0.0128(7)
C35 0.0551(10) 0.0649(11) 0.0621(10) 0.0240(9) -0.0007(8) 0.0149(8)
C36 0.0380(8) 0.0490(9) 0.0534(9) 0.0058(7) 0.0011(6) 0.0068(6)
C37 0.0354(7) 0.0359(7) 0.0466(8) 0.0055(6) 0.0125(6) 0.0084(6)
N38 0.0419(7) 0.0442(7) 0.0631(9) 0.0154(6) 0.0109(6) 0.0046(6)
C41 0.102(4) 0.061(3) 0.065(4) -0.005(3) -0.011(3) 0.004(3)
O42 0.136(4) 0.156(4) 0.112(3) -0.044(3) -0.040(3) 0.015(3)
C43 0.109(4) 0.096(4) 0.085(3) -0.028(3) 0.010(3) 0.017(3)
O44 0.111(3) 0.089(2) 0.069(2) -0.0060(19) 0.0169(19) 0.027(2)
C45 0.152(7) 0.113(7) 0.089(6) -0.003(4) 0.028(5) 0.027(5)
C46 0.173(6) 0.182(7) 0.134(6) -0.020(5) 0.057(5) 0.074(6)

loop_
_atom_type_symbol
_atom_type_description
_atom_type_scat_dispersion_real
_atom_type_scat_dispersion_imag
_atom_type_scat_source
C C 0.0033 0.0016 'International Tables Vol C Tables 4.2.6.8 and 6.1.1.4'
H H 0.0000 0.0000 'International Tables Vol C Tables 4.2.6.8 and 6.1.1.4'
N N 0.0061 0.0033 'International Tables Vol C Tables 4.2.6.8 and 6.1.1.4'
O O 0.0106 0.0060 'International Tables Vol C Tables 4.2.6.8 and 6.1.1.4'

loop_
_geom_angle_atom_site_label_1
_geom_angle_atom_site_label_2
_geom_angle_atom_site_label_3
_geom_angle
_geom_angle_site_symmetry_1
_geom_angle_site_symmetry_3
_geom_angle_publ_flag
C2 O1 H1 109.5 . . ?
O1 C2 C11 124.11(13) . . ?
O1 C2 C3 115.54(12) . . ?
C11 C2 C3 120.33(13) . . ?
C4 C3 C2 120.63(13) . . ?
C4 C3 H3 119.7 . . ?
C2 C3 H3 119.7 . . ?
C3 C4 C5 121.31(13) . . ?
C3 C4 H4 119.3 . . ?
C5 C4 H4 119.3 . . ?
C4 C5 C6 122.36(14) . . ?
C4 C5 C10 118.51(13) . . ?
C6 C5 C10 119.12(14) . . ?
C7 C6 C5 121.25(15) . . ?
C7 C6 H6 119.4 . . ?
C5 C6 H6 119.4 . . ?
C6 C7 C8 119.83(14) . . ?
C6 C7 H7 120.1 . . ?
C8 C7 H7 120.1 . . ?
C9 C8 C7 120.70(15) . . ?
C9 C8 H8 119.7 . . ?
C7 C8 H8 119.7 . . ?
C8 C9 C10 120.96(15) . . ?
C8 C9 H9 119.5 . . ?
C10 C9 H9 119.5 . . ?
C9 C10 C5 118.13(13) . . ?
C9 C10 C11 122.11(13) . . ?
C5 C10 C11 119.76(12) . . ?
C2 C11 C10 119.30(12) . . ?
C2 C11 C12 120.83(12) . . ?
C10 C11 C12 119.86(12) . . ?
C21 C12 C13 119.22(13) . . ?
C21 C12 C11 121.39(12) . . ?
C13 C12 C11 119.39(12) . . ?
C14 C13 C18 117.81(14) . . ?
C14 C13 C12 122.35(13) . . ?
C18 C13 C12 119.80(14) . . ?
C15 C14 C13 121.26(17) . . ?
C15 C14 H14 119.4 . . ?
C13 C14 H14 119.4 . . ?
C14 C15 C16 120.90(19) . . ?
C14 C15 H15 119.5 . . ?
C16 C15 H15 119.5 . . ?
C17 C16 C15 119.63(17) . . ?
C17 C16 H16 120.2 . . ?
C15 C16 H16 120.2 . . ?
C16 C17 C18 122.04(18) . . ?
C16 C17 H17 119.0 . . ?
C18 C17 H17 119.0 . . ?
C19 C18 C17 123.12(16) . . ?
C19 C18 C13 118.52(14) . . ?
C17 C18 C13 118.35(16) . . ?
C20 C19 C18 121.34(15) . . ?
C20 C19 H19 119.3 . . ?
C18 C19 H19 119.3 . . ?
C19 C20 C21 120.42(15) . . ?
C19 C20 H20 119.8 . . ?
C21 C20 H20 119.8 . . ?
O22 C21 C12 124.53(13) . . ?
O22 C21 C20 114.76(13) . . ?
C12 C21 C20 120.70(14) . . ?
C21 O22 H22 109.5 . . ?
C32 N31 H31A 108.3(13) . . ?
C32 N31 H31B 108.7(12) . . ?
H31A N31 H31B 106.8(17) . . ?
N31 C32 C37 109.86(12) . . ?
N31 C32 C33 108.31(12) . . ?
C37 C32 C33 110.59(12) . . ?
N31 C32 H32 109.4 . . ?
C37 C32 H32 109.4 . . ?
C33 C32 H32 109.4 . . ?
C34 C33 C32 112.04(13) . . ?
C34 C33 H33A 109.2 . . ?
C32 C33 H33A 109.2 . . ?
C34 C33 H33B 109.2 . . ?
C32 C33 H33B 109.2 . . ?
H33A C33 H33B 107.9 . . ?
C35 C34 C33 111.36(14) . . ?
C35 C34 H34A 109.4 . . ?
C33 C34 H34A 109.4 . . ?
C35 C34 H34B 109.4 . . ?
C33 C34 H34B 109.4 . . ?
H34A C34 H34B 108.0 . . ?
C34 C35 C36 111.20(14) . . ?
C34 C35 H35A 109.4 . . ?
C36 C35 H35A 109.4 . . ?
C34 C35 H35B 109.4 . . ?
C36 C35 H35B 109.4 . . ?
H35A C35 H35B 108.0 . . ?
C37 C36 C35 111.59(13) . . ?
C37 C36 H36A 109.3 . . ?
C35 C36 H36A 109.3 . . ?
C37 C36 H36B 109.3 . . ?
C35 C36 H36B 109.3 . . ?
H36A C36 H36B 108.0 . . ?
N38 C37 C36 109.39(12) . . ?
N38 C37 C32 110.17(12) . . ?
C36 C37 C32 110.91(12) . . ?
N38 C37 H37 108.8 . . ?
C36 C37 H37 108.8 . . ?
C32 C37 H37 108.8 . . ?
C37 N38 H38A 110.9(12) . . ?
C37 N38 H38B 109.4(11) . . ?
H38A N38 H38B 107.9(16) . . ?
O42 C41 O44 121.0(8) . . ?
O42 C41 C43 126.3(9) . . ?
O44 C41 C43 112.7(6) . . ?
C41 C43 H43A 109.5 . . ?
C41 C43 H43B 109.5 . . ?
H43A C43 H43B 109.5 . . ?
C41 C43 H43C 109.5 . . ?
H43A C43 H43C 109.5 . . ?
H43B C43 H43C 109.5 . . ?
C41 O44 C45 115.3(6) . . ?
O44 C45 C46 104.1(8) . . ?
O44 C45 H45A 110.9 . . ?
C46 C45 H45A 110.9 . . ?
O44 C45 H45B 110.9 . . ?
C46 C45 H45B 110.9 . . ?
H45A C45 H45B 108.9 . . ?
C45 C46 H46A 109.5 . . ?
C45 C46 H46B 109.5 . . ?
H46A C46 H46B 109.5 . . ?
C45 C46 H46C 109.5 . . ?
H46A C46 H46C 109.5 . . ?
H46B C46 H46C 109.5 . . ?

loop_
_geom_bond_atom_site_label_1
_geom_bond_atom_site_label_2
_geom_bond_distance
_geom_bond_site_symmetry_2
_geom_bond_publ_flag
O1 C2 1.3593(17) . ?
O1 H1 0.91(2) . ?
C2 C11 1.3824(19) . ?
C2 C3 1.4158(19) . ?
C3 C4 1.363(2) . ?
C3 H3 0.9300 . ?
C4 C5 1.414(2) . ?
C4 H4 0.9300 . ?
C5 C6 1.420(2) . ?
C5 C10 1.4207(19) . ?
C6 C7 1.363(2) . ?
C6 H6 0.9300 . ?
C7 C8 1.400(2) . ?
C7 H7 0.9300 . ?
C8 C9 1.375(2) . ?
C8 H8 0.9300 . ?
C9 C10 1.419(2) . ?
C9 H9 0.9300 . ?
C10 C11 1.4360(18) . ?
C11 C12 1.4932(18) . ?
C12 C21 1.377(2) . ?
C12 C13 1.4320(19) . ?
C13 C14 1.417(2) . ?
C13 C18 1.428(2) . ?
C14 C15 1.365(2) . ?
C14 H14 0.9300 . ?
C15 C16 1.394(3) . ?
C15 H15 0.9300 . ?
C16 C17 1.352(3) . ?
C16 H16 0.9300 . ?
C17 C18 1.418(2) . ?
C17 H17 0.9300 . ?
C18 C19 1.407(3) . ?
C19 C20 1.365(2) . ?
C19 H19 0.9300 . ?
C20 C21 1.417(2) . ?
C20 H20 0.9300 . ?
C21 O22 1.3589(18) . ?
O22 H22 0.96(2) . ?
N31 C32 1.4781(19) . ?
N31 H31A 0.86(2) . ?
N31 H31B 0.90(2) . ?
C32 C37 1.523(2) . ?
C32 C33 1.523(2) . ?
C32 H32 0.9800 . ?
C33 C34 1.523(2) . ?
C33 H33A 0.9700 . ?
C33 H33B 0.9700 . ?
C34 C35 1.511(3) . ?
C34 H34A 0.9700 . ?
C34 H34B 0.9700 . ?
C35 C36 1.521(2) . ?
C35 H35A 0.9700 . ?
C35 H35B 0.9700 . ?
C36 C37 1.520(2) . ?
C36 H36A 0.9700 . ?
C36 H36B 0.9700 . ?
C37 N38 1.4783(19) . ?
C37 H37 0.9800 . ?
N38 H38A 0.89(2) . ?
N38 H38B 0.94(2) . ?
C41 O42 1.172(9) . ?
C41 O44 1.354(11) . ?
C41 C43 1.465(9) . ?
C43 H43A 0.9600 . ?
C43 H43B 0.9600 . ?
C43 H43C 0.9600 . ?
O44 C45 1.471(9) . ?
C45 C46 1.499(15) . ?
C45 H45A 0.9700 . ?
C45 H45B 0.9700 . ?
C46 H46A 0.9600 . ?
C46 H46B 0.9600 . ?
C46 H46C 0.9600 . ?

loop_
_geom_torsion_atom_site_label_1
_geom_torsion_atom_site_label_2
_geom_torsion_atom_site_label_3
_geom_torsion_atom_site_label_4
_geom_torsion
_geom_torsion_site_symmetry_1
_geom_torsion_site_symmetry_2
_geom_torsion_site_symmetry_3
_geom_torsion_site_symmetry_4
_geom_torsion_publ_flag
O1 C2 C3 C4 -179.70(13) . . . . ?
C11 C2 C3 C4 -1.4(2) . . . . ?
C2 C3 C4 C5 -1.6(2) . . . . ?
C3 C4 C5 C6 -177.09(13) . . . . ?
C3 C4 C5 C10 1.5(2) . . . . ?
C4 C5 C6 C7 177.25(14) . . . . ?
C10 C5 C6 C7 -1.3(2) . . . . ?
C5 C6 C7 C8 0.6(2) . . . . ?
C6 C7 C8 C9 0.6(2) . . . . ?
C7 C8 C9 C10 -1.0(2) . . . . ?
C8 C9 C10 C5 0.2(2) . . . . ?
C8 C9 C10 C11 -178.94(13) . . . . ?
C4 C5 C10 C9 -177.72(12) . . . . ?
C6 C5 C10 C9 0.93(19) . . . . ?
C4 C5 C10 C11 1.45(18) . . . . ?
C6 C5 C10 C11 -179.91(12) . . . . ?
O1 C2 C11 C10 -177.54(12) . . . . ?
C3 C2 C11 C10 4.3(2) . . . . ?
O1 C2 C11 C12 1.8(2) . . . . ?
C3 C2 C11 C12 -176.39(12) . . . . ?
C9 C10 C11 C2 174.81(12) . . . . ?
C5 C10 C11 C2 -4.32(19) . . . . ?
C9 C10 C11 C12 -4.53(19) . . . . ?
C5 C10 C11 C12 176.35(11) . . . . ?
C2 C11 C12 C21 82.28(17) . . . . ?
C10 C11 C12 C21 -98.39(15) . . . . ?
C2 C11 C12 C13 -97.37(16) . . . . ?
C10 C11 C12 C13 81.96(16) . . . . ?
C21 C12 C13 C14 -177.75(13) . . . . ?
C11 C12 C13 C14 1.9(2) . . . . ?
C21 C12 C13 C18 -0.1(2) . . . . ?
C11 C12 C13 C18 179.52(12) . . . . ?
C18 C13 C14 C15 -0.1(2) . . . . ?
C12 C13 C14 C15 177.55(15) . . . . ?
C13 C14 C15 C16 0.6(3) . . . . ?
C14 C15 C16 C17 0.0(3) . . . . ?
C15 C16 C17 C18 -1.1(3) . . . . ?
C16 C17 C18 C19 -177.3(2) . . . . ?
C16 C17 C18 C13 1.6(3) . . . . ?
C14 C13 C18 C19 177.98(14) . . . . ?
C12 C13 C18 C19 0.2(2) . . . . ?
C14 C13 C18 C17 -0.9(2) . . . . ?
C12 C13 C18 C17 -178.66(15) . . . . ?
C17 C18 C19 C20 178.32(17) . . . . ?
C13 C18 C19 C20 -0.5(2) . . . . ?
C18 C19 C20 C21 0.7(3) . . . . ?
C13 C12 C21 O22 179.20(13) . . . . ?
C11 C12 C21 O22 -0.4(2) . . . . ?
C13 C12 C21 C20 0.3(2) . . . . ?
C11 C12 C21 C20 -179.37(13) . . . . ?
C19 C20 C21 O22 -179.58(15) . . . . ?
C19 C20 C21 C12 -0.6(2) . . . . ?
N31 C32 C33 C34 -175.50(13) . . . . ?
C37 C32 C33 C34 -55.06(17) . . . . ?
C32 C33 C34 C35 54.7(2) . . . . ?
C33 C34 C35 C36 -54.4(2) . . . . ?
C34 C35 C36 C37 55.62(19) . . . . ?
C35 C36 C37 N38 -177.99(13) . . . . ?
C35 C36 C37 C32 -56.27(17) . . . . ?
N31 C32 C37 N38 -63.69(15) . . . . ?
C33 C32 C37 N38 176.81(12) . . . . ?
N31 C32 C37 C36 175.05(12) . . . . ?
C33 C32 C37 C36 55.55(15) . . . . ?
O42 C41 O44 C45 2.0(15) . . . . ?
C43 C41 O44 C45 -179.5(5) . . . . ?
C41 O44 C45 C46 -166.4(5) . . . . ?
